data_7230445
loop_
_publ_author_name
'Du, Xue-Dong'
'Zheng, Weiwei'
'Yi, Xiao-Hong'
'Zhao, Jiong-Peng'
'Wang, Peng'
'Wang, Chong-Chen'

_publ_section_title
;
 General strategy for lanthanide coordination polymers constructed from
 1,1&#x2032;-ferrocenedicarboxylic acid under hydrothermal conditions
;
_journal_issue 18
_journal_name_full CrystEngComm
_journal_page_first 2608
_journal_paper_doi 10.1039/C8CE00233A
_journal_volume 20
_journal_year 2018
_chemical_formula_moiety 'C36 H25 Fe2 N2 O8 Pr'
_chemical_formula_sum 'C36 H25 Fe2 N2 O8 Pr'
_chemical_formula_weight 866.19
_space_group_crystal_system triclinic
_space_group_IT_number 2
_space_group_name_Hall '-P 1'
_space_group_name_H-M_alt 'P -1'
_symmetry_space_group_name_Hall '-P 1'
_symmetry_space_group_name_H-M 'P -1'
_atom_sites_solution_hydrogens geom
_atom_sites_solution_primary dual
_audit_creation_date 2018-03-17
_audit_creation_method
;
Olex2 1.2-beta
(compiled 2016.11.30 svn.r3356 for OlexSys, GUI svn.r5269)
;
_audit_update_record
;
2018-03-27 deposited with the CCDC.
2018-04-10 downloaded from the CCDC.
;
_cell_angle_alpha 94.5560(10)
_cell_angle_beta 109.291(2)
_cell_angle_gamma 117.462(2)
_cell_formula_units_Z 2
_cell_length_a 11.6323(8)
_cell_length_b 12.0808(11)
_cell_length_c 13.7012(12)
_cell_measurement_reflns_used 4108
_cell_measurement_temperature 298(2)
_cell_measurement_theta_max 27.46
_cell_measurement_theta_min 3.676
_cell_volume 1549.5(2)
_computing_cell_refinement 'Bruker SMART'
_computing_data_collection 'Bruker SMART'
_computing_data_reduction 'Bruker SHELXTL'
_computing_molecular_graphics 'Olex2 (Dolomanov et al., 2009)'
_computing_publication_material 'Olex2 (Dolomanov et al., 2009)'
_computing_structure_refinement 'ShelXL (Sheldrick, 2015)'
_computing_structure_solution 'ShelXT (Sheldrick, 2015)'
_diffrn_ambient_temperature 298.15
_diffrn_measured_fraction_theta_full 0.981
_diffrn_measured_fraction_theta_max 0.953
_diffrn_measurement_device_type 'CCD area detector'
_diffrn_measurement_method 'phi and omega scans'
_diffrn_radiation_type MoK\a
_diffrn_radiation_wavelength 0.71073
_diffrn_reflns_av_R_equivalents 0.0267
_diffrn_reflns_av_unetI/netI 0.0592
_diffrn_reflns_Laue_measured_fraction_full 0.981
_diffrn_reflns_Laue_measured_fraction_max 0.953
_diffrn_reflns_limit_h_max 15
_diffrn_reflns_limit_h_min -15
_diffrn_reflns_limit_k_max 16
_diffrn_reflns_limit_k_min -15
_diffrn_reflns_limit_l_max 8
_diffrn_reflns_limit_l_min -18
_diffrn_reflns_number 10124
_diffrn_reflns_point_group_measured_fraction_full 0.981
_diffrn_reflns_point_group_measured_fraction_max 0.953
_diffrn_reflns_theta_full 25.242
_diffrn_reflns_theta_max 28.317
_diffrn_reflns_theta_min 2.169
_exptl_absorpt_coefficient_mu 2.531
_exptl_absorpt_correction_T_max 0.7344
_exptl_absorpt_correction_T_min 0.4309
_exptl_absorpt_correction_type multi-scan
_exptl_absorpt_process_details sadabs
_exptl_crystal_colour red
_exptl_crystal_colour_primary red
_exptl_crystal_density_diffrn 1.856
_exptl_crystal_density_method 'not measured'
_exptl_crystal_description block
_exptl_crystal_F_000 860
_exptl_crystal_size_max 0.4
_exptl_crystal_size_mid 0.17
_exptl_crystal_size_min 0.13
_refine_diff_density_max 1.348
_refine_diff_density_min -0.775
_refine_diff_density_rms 0.120
_refine_ls_extinction_method none
_refine_ls_goodness_of_fit_ref 0.968
_refine_ls_hydrogen_treatment constr
_refine_ls_matrix_type full
_refine_ls_number_parameters 442
_refine_ls_number_reflns 7368
_refine_ls_number_restraints 0
_refine_ls_restrained_S_all 0.968
_refine_ls_R_factor_all 0.0505
_refine_ls_R_factor_gt 0.0381
_refine_ls_shift/su_max 0.001
_refine_ls_shift/su_mean 0.000
_refine_ls_structure_factor_coef Fsqd
_refine_ls_weighting_details 'w=1/[\s^2^(Fo^2^)+(0.0401P)^2^] where P=(Fo^2^+2Fc^2^)/3'
_refine_ls_weighting_scheme calc
_refine_ls_wR_factor_gt 0.0827
_refine_ls_wR_factor_ref 0.0880
_reflns_Friedel_coverage 0.000
_reflns_number_gt 5913
_reflns_number_total 7368
_reflns_threshold_expression 'I > 2\s(I)'
_cod_data_source_file c8ce00233a2.cif
_cod_data_source_block 151016f
_cod_depositor_comments 'Adding full bibliography for 7230440--7230465.cif.'
_cod_database_code 7230445
_shelx_space_group_comment
;
The symmetry employed for this shelxl refinement is uniquely defined
by the following loop, which should always be used as a source of
symmetry information in preference to the above space-group names.
They are only intended as comments.
;
_shelx_estimated_absorpt_t_max 0.734
_shelx_estimated_absorpt_t_min 0.431
_olex2_refinement_description
;
1. Fixed Uiso
 At 1.2 times of:
  All C(H) groups
 At 1.5 times of:
  All O(H) groups
2.a Aromatic/amide H refined with riding coordinates:
 C3(H3), C4(H4A), C5(H5), C6(H6), C9(H9), C10(H10), C11(H11), C12(H12),
 C15(H15), C16(H16), C17(H17), C18(H18), C21(H21), C22(H22), C23(H23), C24(H24),
  C25(H25), C26(H26), C27(H27), C32(H32), C33(H33), C34(H34), C35(H35), C36(H36)
2.b Tetrahedral OH refined with riding coordinates:
 O4(H4)
;
_shelx_shelxl_version_number 2014/7
_olex2_submission_special_instructions 'No special instructions were received'

loop_
_space_group_symop_operation_xyz
'x, y, z'
'-x, -y, -z'

loop_
_atom_site_label
_atom_site_type_symbol
_atom_site_fract_x
_atom_site_fract_y
_atom_site_fract_z
_atom_site_U_iso_or_equiv
_atom_site_adp_type
_atom_site_occupancy
_atom_site_site_symmetry_order
_atom_site_calc_flag
_atom_site_refinement_flags_posn
Pr1 Pr 0.80114(2) 0.35919(2) 0.38395(2) 0.02317(7) Uani 1 1 d .
Fe1 Fe 0.84911(6) 0.75982(5) 0.25105(4) 0.02709(13) Uani 1 1 d .
Fe2 Fe 0.77360(6) 0.65544(5) 0.75041(5) 0.03013(14) Uani 1 1 d .
O1 O 0.9486(3) 0.5922(2) 0.4464(2) 0.0306(6) Uani 1 1 d .
O2 O 1.1315(3) 0.7914(3) 0.5276(2) 0.0364(7) Uani 1 1 d .
O3 O 0.7762(3) 0.4253(3) 0.2115(2) 0.0355(7) Uani 1 1 d .
O4 O 0.5798(3) 0.4051(3) 0.0894(2) 0.0467(8) Uani 1 1 d .
H4 H 0.5433 0.3332 0.0995 0.070 Uiso 1 1 calc R
O5 O 0.7909(3) 0.4176(3) 0.5530(2) 0.0369(7) Uani 1 1 d .
O6 O 0.9996(3) 0.5966(3) 0.6625(2) 0.0318(6) Uani 1 1 d .
O7 O 0.5709(3) 0.7667(3) 0.8489(3) 0.0446(8) Uani 1 1 d .
O8 O 0.4214(3) 0.6307(3) 0.6826(2) 0.0387(7) Uani 1 1 d .
N1 N 0.6823(3) 0.1394(3) 0.2323(3) 0.0324(8) Uani 1 1 d .
N2 N 0.5672(3) 0.1435(3) 0.3761(3) 0.0310(7) Uani 1 1 d .
C1 C 1.0039(4) 0.7138(4) 0.4634(3) 0.0253(8) Uani 1 1 d .
C2 C 0.9143(4) 0.7651(4) 0.4095(3) 0.0266(8) Uani 1 1 d .
C3 C 0.7615(4) 0.6943(4) 0.3569(3) 0.0315(9) Uani 1 1 d .
H3 H 0.7011 0.6080 0.3517 0.038 Uiso 1 1 calc R
C4 C 0.7190(5) 0.7794(4) 0.3145(3) 0.0372(10) Uani 1 1 d .
H4A H 0.6258 0.7587 0.2767 0.045 Uiso 1 1 calc R
C5 C 0.8436(5) 0.9016(4) 0.3398(3) 0.0373(10) Uani 1 1 d .
H5 H 0.8457 0.9746 0.3210 0.045 Uiso 1 1 calc R
C6 C 0.9636(4) 0.8941(4) 0.3979(3) 0.0309(9) Uani 1 1 d .
H6 H 1.0581 0.9610 0.4242 0.037 Uiso 1 1 calc R
C7 C 0.7150(4) 0.4695(4) 0.1500(3) 0.0297(9) Uani 1 1 d .
C8 C 0.7928(4) 0.6010(4) 0.1403(3) 0.0279(8) Uani 1 1 d .
C9 C 0.7331(4) 0.6726(4) 0.0891(3) 0.0331(9) Uani 1 1 d .
H9 H 0.6367 0.6419 0.0512 0.040 Uiso 1 1 calc R
C10 C 0.8467(5) 0.7979(4) 0.1067(3) 0.0401(10) Uani 1 1 d .
H10 H 0.8379 0.8644 0.0820 0.048 Uiso 1 1 calc R
C11 C 0.9764(5) 0.8061(4) 0.1683(3) 0.0394(10) Uani 1 1 d .
H11 H 1.0672 0.8783 0.1904 0.047 Uiso 1 1 calc R
C12 C 0.9436(4) 0.6851(4) 0.1902(3) 0.0335(9) Uani 1 1 d .
H12 H 1.0090 0.6642 0.2301 0.040 Uiso 1 1 calc R
C13 C 0.8737(4) 0.5093(4) 0.6387(3) 0.0292(8) Uani 1 1 d .
C14 C 0.8154(4) 0.5139(4) 0.7201(3) 0.0279(8) Uani 1 1 d .
C15 C 0.6690(4) 0.4575(4) 0.7024(4) 0.0353(10) Uani 1 1 d .
H15 H 0.5906 0.4028 0.6382 0.042 Uiso 1 1 calc R
C16 C 0.6650(5) 0.4997(4) 0.8002(4) 0.0415(11) Uani 1 1 d .
H16 H 0.5832 0.4791 0.8108 0.050 Uiso 1 1 calc R
C17 C 0.8063(5) 0.5785(4) 0.8786(4) 0.0425(11) Uani 1 1 d .
H17 H 0.8335 0.6173 0.9502 0.051 Uiso 1 1 calc R
C18 C 0.8992(4) 0.5887(4) 0.8303(3) 0.0338(9) Uani 1 1 d .
H18 H 0.9982 0.6360 0.8643 0.041 Uiso 1 1 calc R
C19 C 0.5445(4) 0.7138(4) 0.7535(4) 0.0341(9) Uani 1 1 d .
C20 C 0.6696(4) 0.7538(4) 0.7285(4) 0.0357(10) Uani 1 1 d .
C21 C 0.6694(5) 0.7066(5) 0.6291(4) 0.0475(12) Uani 1 1 d .
H21 H 0.5897 0.6498 0.5662 0.057 Uiso 1 1 calc R
C22 C 0.8137(6) 0.7628(5) 0.6448(5) 0.0561(14) Uani 1 1 d .
H22 H 0.8448 0.7493 0.5931 0.067 Uiso 1 1 calc R
C23 C 0.9014(5) 0.8418(5) 0.7501(5) 0.0498(13) Uani 1 1 d .
H23 H 1.0005 0.8890 0.7803 0.060 Uiso 1 1 calc R
C24 C 0.8154(5) 0.8384(4) 0.8035(4) 0.0414(11) Uani 1 1 d .
H24 H 0.8473 0.8829 0.8744 0.050 Uiso 1 1 calc R
C25 C 0.7380(5) 0.1369(4) 0.1626(4) 0.0429(11) Uani 1 1 d .
H25 H 0.8163 0.2135 0.1672 0.051 Uiso 1 1 calc R
C26 C 0.6855(5) 0.0255(5) 0.0824(4) 0.0499(13) Uani 1 1 d .
H26 H 0.7277 0.0280 0.0350 0.060 Uiso 1 1 calc R
C27 C 0.5708(6) -0.0870(5) 0.0755(4) 0.0550(14) Uani 1 1 d .
H27 H 0.5350 -0.1626 0.0236 0.066 Uiso 1 1 calc R
C28 C 0.5071(5) -0.0890(4) 0.1459(4) 0.0438(11) Uani 1 1 d .
C29 C 0.5666(4) 0.0275(4) 0.2251(3) 0.0335(9) Uani 1 1 d .
C30 C 0.5038(4) 0.0298(4) 0.2991(3) 0.0347(9) Uani 1 1 d .
C31 C 0.3807(5) -0.0838(4) 0.2900(4) 0.0446(12) Uani 1 1 d .
C32 C 0.3225(5) -0.0753(5) 0.3628(4) 0.0522(13) Uani 1 1 d .
H32 H 0.2419 -0.1483 0.3599 0.063 Uiso 1 1 calc R
C33 C 0.3826(5) 0.0390(5) 0.4380(4) 0.0472(12) Uani 1 1 d .
H33 H 0.3428 0.0460 0.4851 0.057 Uiso 1 1 calc R
C34 C 0.5058(4) 0.1448(4) 0.4417(4) 0.0391(10) Uani 1 1 d .
H34 H 0.5479 0.2220 0.4941 0.047 Uiso 1 1 calc R
C35 C 0.3823(6) -0.2027(4) 0.1405(5) 0.0603(15) Uani 1 1 d .
H35 H 0.3419 -0.2797 0.0884 0.072 Uiso 1 1 calc R
C36 C 0.3228(5) -0.1998(5) 0.2093(5) 0.0602(15) Uani 1 1 d .
H36 H 0.2425 -0.2750 0.2041 0.072 Uiso 1 1 calc R

loop_
_atom_site_aniso_label
_atom_site_aniso_U_11
_atom_site_aniso_U_22
_atom_site_aniso_U_33
_atom_site_aniso_U_23
_atom_site_aniso_U_13
_atom_site_aniso_U_12
Pr1 0.02330(11) 0.02311(11) 0.02321(11) 0.00617(8) 0.00933(9) 0.01236(9)
Fe1 0.0312(3) 0.0280(3) 0.0229(3) 0.0085(2) 0.0089(2) 0.0173(3)
Fe2 0.0338(3) 0.0329(3) 0.0348(3) 0.0137(3) 0.0215(3) 0.0200(3)
O1 0.0408(16) 0.0240(14) 0.0295(15) 0.0111(12) 0.0144(13) 0.0181(13)
O2 0.0304(15) 0.0314(15) 0.0376(17) 0.0082(13) 0.0045(13) 0.0154(13)
O3 0.0392(16) 0.0369(16) 0.0350(16) 0.0154(13) 0.0160(13) 0.0218(14)
O4 0.0355(17) 0.0391(18) 0.0401(18) 0.0140(14) 0.0028(14) 0.0084(15)
O5 0.0354(16) 0.0388(16) 0.0313(16) 0.0011(13) 0.0176(13) 0.0142(14)
O6 0.0265(14) 0.0392(16) 0.0317(15) 0.0072(13) 0.0161(12) 0.0163(13)
O7 0.0438(18) 0.0378(17) 0.0478(19) 0.0037(15) 0.0256(16) 0.0147(15)
O8 0.0305(15) 0.0406(17) 0.0458(18) 0.0160(14) 0.0143(14) 0.0194(14)
N1 0.0327(18) 0.0293(18) 0.0302(18) 0.0051(15) 0.0096(15) 0.0153(15)
N2 0.0271(17) 0.0307(18) 0.0359(19) 0.0139(15) 0.0119(15) 0.0156(15)
C1 0.035(2) 0.0282(19) 0.0223(18) 0.0102(16) 0.0165(17) 0.0197(18)
C2 0.030(2) 0.0285(19) 0.0235(19) 0.0060(16) 0.0101(16) 0.0179(17)
C3 0.032(2) 0.033(2) 0.029(2) 0.0095(18) 0.0133(18) 0.0159(18)
C4 0.038(2) 0.044(3) 0.038(2) 0.010(2) 0.014(2) 0.028(2)
C5 0.053(3) 0.036(2) 0.032(2) 0.0106(19) 0.015(2) 0.031(2)
C6 0.039(2) 0.0224(19) 0.030(2) 0.0057(16) 0.0119(18) 0.0168(18)
C7 0.033(2) 0.035(2) 0.0226(19) 0.0059(17) 0.0112(17) 0.0199(19)
C8 0.035(2) 0.029(2) 0.0220(19) 0.0069(16) 0.0123(17) 0.0183(18)
C9 0.036(2) 0.041(2) 0.0209(19) 0.0094(18) 0.0076(17) 0.023(2)
C10 0.058(3) 0.040(2) 0.031(2) 0.015(2) 0.020(2) 0.029(2)
C11 0.040(2) 0.039(2) 0.038(2) 0.013(2) 0.021(2) 0.015(2)
C12 0.037(2) 0.041(2) 0.030(2) 0.0103(18) 0.0145(19) 0.024(2)
C13 0.035(2) 0.034(2) 0.028(2) 0.0124(17) 0.0161(18) 0.0219(19)
C14 0.030(2) 0.030(2) 0.028(2) 0.0111(17) 0.0152(17) 0.0173(17)
C15 0.036(2) 0.033(2) 0.040(2) 0.0110(19) 0.022(2) 0.0168(19)
C16 0.050(3) 0.040(2) 0.054(3) 0.020(2) 0.040(2) 0.024(2)
C17 0.064(3) 0.050(3) 0.034(2) 0.020(2) 0.032(2) 0.037(3)
C18 0.038(2) 0.039(2) 0.029(2) 0.0118(18) 0.0152(18) 0.022(2)
C19 0.036(2) 0.029(2) 0.044(3) 0.0129(19) 0.018(2) 0.0207(19)
C20 0.038(2) 0.037(2) 0.045(3) 0.018(2) 0.023(2) 0.024(2)
C21 0.061(3) 0.062(3) 0.044(3) 0.026(2) 0.029(2) 0.044(3)
C22 0.079(4) 0.069(3) 0.079(4) 0.053(3) 0.067(3) 0.053(3)
C23 0.039(3) 0.042(3) 0.079(4) 0.027(3) 0.034(3) 0.021(2)
C24 0.043(3) 0.035(2) 0.056(3) 0.016(2) 0.026(2) 0.024(2)
C25 0.045(3) 0.043(3) 0.040(3) 0.007(2) 0.017(2) 0.023(2)
C26 0.061(3) 0.056(3) 0.039(3) 0.002(2) 0.017(2) 0.039(3)
C27 0.060(3) 0.041(3) 0.053(3) -0.006(2) 0.006(3) 0.034(3)
C28 0.046(3) 0.027(2) 0.044(3) 0.0005(19) 0.003(2) 0.019(2)
C29 0.034(2) 0.024(2) 0.035(2) 0.0060(17) 0.0034(18) 0.0170(18)
C30 0.028(2) 0.028(2) 0.041(2) 0.0126(19) 0.0074(19) 0.0133(18)
C31 0.033(2) 0.029(2) 0.057(3) 0.021(2) 0.007(2) 0.012(2)
C32 0.029(2) 0.049(3) 0.068(4) 0.035(3) 0.017(2) 0.011(2)
C33 0.039(3) 0.060(3) 0.056(3) 0.035(3) 0.026(2) 0.028(2)
C34 0.033(2) 0.041(2) 0.045(3) 0.019(2) 0.017(2) 0.018(2)
C35 0.058(3) 0.024(2) 0.068(4) 0.000(2) 0.006(3) 0.014(2)
C36 0.045(3) 0.029(3) 0.077(4) 0.017(3) 0.010(3) 0.006(2)

loop_
_atom_type_symbol
_atom_type_description
_atom_type_scat_dispersion_real
_atom_type_scat_dispersion_imag
_atom_type_scat_source
C C 0.0033 0.0016 'International Tables Vol C Tables 4.2.6.8 and 6.1.1.4'
H H 0.0000 0.0000 'International Tables Vol C Tables 4.2.6.8 and 6.1.1.4'
Fe Fe 0.3463 0.8444 'International Tables Vol C Tables 4.2.6.8 and 6.1.1.4'
N N 0.0061 0.0033 'International Tables Vol C Tables 4.2.6.8 and 6.1.1.4'
O O 0.0106 0.0060 'International Tables Vol C Tables 4.2.6.8 and 6.1.1.4'
Pr Pr -0.2180 2.8214 'International Tables Vol C Tables 4.2.6.8 and 6.1.1.4'

loop_
_geom_angle_atom_site_label_1
_geom_angle_atom_site_label_2
_geom_angle_atom_site_label_3
_geom_angle
_geom_angle_site_symmetry_1
_geom_angle_site_symmetry_3
O1 Pr1 Pr1 41.29(6) . 2_766
O1 Pr1 Pr1 34.26(5) 2_766 2_766
O1 Pr1 O1 75.55(9) . 2_766
O1 Pr1 O2 123.56(9) . 2_766
O1 Pr1 O3 76.97(9) . .
O1 Pr1 O5 74.96(9) . .
O1 Pr1 O6 77.05(9) . 2_766
O1 Pr1 O8 91.62(9) . 2_666
O1 Pr1 N1 149.18(10) . .
O1 Pr1 N2 146.49(9) . .
O1 Pr1 C1 100.06(10) . 2_766
O1 Pr1 C1 24.51(8) 2_766 2_766
O2 Pr1 Pr1 82.35(6) 2_766 2_766
O2 Pr1 O1 48.17(8) 2_766 2_766
O2 Pr1 N1 72.12(10) 2_766 .
O2 Pr1 N2 68.89(9) 2_766 .
O2 Pr1 C1 23.80(9) 2_766 2_766
O3 Pr1 Pr1 106.90(6) . 2_766
O3 Pr1 O1 128.24(8) . 2_766
O3 Pr1 O2 138.17(9) . 2_766
O3 Pr1 N1 75.39(10) . .
O3 Pr1 N2 115.88(10) . .
O3 Pr1 C1 136.55(9) . 2_766
O5 Pr1 Pr1 68.50(6) . 2_766
O5 Pr1 O1 71.55(9) . 2_766
O5 Pr1 O2 82.61(10) . 2_766
O5 Pr1 O3 139.09(10) . .
O5 Pr1 O6 132.03(9) . 2_766
O5 Pr1 O8 79.56(10) . 2_666
O5 Pr1 N1 135.78(10) . .
O5 Pr1 N2 76.48(10) . .
O5 Pr1 C1 77.83(10) . 2_766
O6 Pr1 Pr1 64.70(6) 2_766 2_766
O6 Pr1 O1 64.16(8) 2_766 2_766
O6 Pr1 O2 81.46(9) 2_766 2_766
O6 Pr1 O3 67.42(9) 2_766 .
O6 Pr1 O8 139.41(10) 2_766 2_666
O6 Pr1 N1 79.97(9) 2_766 .
O6 Pr1 N2 136.13(9) 2_766 .
O6 Pr1 C1 69.69(9) 2_766 2_766
O8 Pr1 Pr1 127.56(7) 2_666 2_766
O8 Pr1 O1 150.51(9) 2_666 2_766
O8 Pr1 O2 134.28(9) 2_666 2_766
O8 Pr1 O3 72.08(9) 2_666 .
O8 Pr1 N1 92.64(10) 2_666 .
O8 Pr1 N2 66.13(9) 2_666 .
O8 Pr1 C1 150.79(10) 2_666 2_766
N1 Pr1 Pr1 139.05(7) . 2_766
N1 Pr1 O1 112.07(9) . 2_766
N1 Pr1 N2 60.88(10) . .
N1 Pr1 C1 90.81(10) . 2_766
N2 Pr1 Pr1 137.03(7) . 2_766
N2 Pr1 O1 111.25(9) . 2_766
N2 Pr1 C1 90.64(10) . 2_766
C1 Pr1 Pr1 58.77(7) 2_766 2_766
C2 Fe1 C3 41.25(15) . .
C2 Fe1 C4 68.52(16) . .
C2 Fe1 C5 68.40(16) . .
C2 Fe1 C6 41.21(15) . .
C2 Fe1 C9 155.25(17) . .
C2 Fe1 C10 162.63(17) . .
C2 Fe1 C11 125.15(17) . .
C3 Fe1 C4 40.35(16) . .
C3 Fe1 C5 68.06(17) . .
C3 Fe1 C9 120.32(17) . .
C3 Fe1 C10 155.27(17) . .
C3 Fe1 C11 162.71(17) . .
C5 Fe1 C4 40.26(16) . .
C5 Fe1 C10 109.03(18) . .
C5 Fe1 C11 121.06(18) . .
C6 Fe1 C3 68.89(16) . .
C6 Fe1 C4 68.04(16) . .
C6 Fe1 C5 40.18(16) . .
C6 Fe1 C9 162.39(16) . .
C6 Fe1 C10 125.80(17) . .
C6 Fe1 C11 107.76(17) . .
C8 Fe1 C2 119.46(15) . .
C8 Fe1 C3 107.17(16) . .
C8 Fe1 C4 125.83(16) . .
C8 Fe1 C5 163.15(17) . .
C8 Fe1 C6 155.01(16) . .
C8 Fe1 C9 41.10(15) . .
C8 Fe1 C10 68.10(16) . .
C8 Fe1 C11 68.28(16) . .
C9 Fe1 C4 108.34(17) . .
C9 Fe1 C5 126.07(17) . .
C9 Fe1 C10 40.09(16) . .
C9 Fe1 C11 68.00(17) . .
C10 Fe1 C4 121.42(18) . .
C11 Fe1 C4 155.67(18) . .
C11 Fe1 C10 40.24(17) . .
C12 Fe1 C2 106.47(16) . .
C12 Fe1 C3 125.24(17) . .
C12 Fe1 C4 162.83(17) . .
C12 Fe1 C5 154.89(17) . .
C12 Fe1 C6 119.77(16) . .
C12 Fe1 C8 41.05(15) . .
C12 Fe1 C9 68.92(16) . .
C12 Fe1 C10 68.14(17) . .
C12 Fe1 C11 40.49(17) . .
C14 Fe2 C15 41.20(15) . .
C14 Fe2 C16 68.94(16) . .
C14 Fe2 C17 68.52(16) . .
C14 Fe2 C18 41.17(15) . .
C14 Fe2 C21 121.47(17) . .
C14 Fe2 C22 106.40(18) . .
C14 Fe2 C23 121.62(17) . .
C14 Fe2 C24 157.72(17) . .
C15 Fe2 C16 40.64(16) . .
C15 Fe2 C17 67.97(18) . .
C15 Fe2 C22 121.2(2) . .
C15 Fe2 C23 156.96(19) . .
C15 Fe2 C24 160.38(16) . .
C16 Fe2 C17 40.21(18) . .
C16 Fe2 C23 161.5(2) . .
C18 Fe2 C15 68.67(17) . .
C18 Fe2 C16 68.17(18) . .
C18 Fe2 C17 40.22(16) . .
C18 Fe2 C22 123.92(18) . .
C18 Fe2 C23 108.77(19) . .
C18 Fe2 C24 122.84(18) . .
C20 Fe2 C14 158.76(17) . .
C20 Fe2 C15 122.42(17) . .
C20 Fe2 C16 107.27(18) . .
C20 Fe2 C17 122.91(17) . .
C20 Fe2 C18 158.57(17) . .
C20 Fe2 C21 41.31(17) . .
C20 Fe2 C22 68.54(18) . .
C20 Fe2 C23 68.54(18) . .
C20 Fe2 C24 41.31(17) . .
C21 Fe2 C15 105.6(2) . .
C21 Fe2 C16 121.3(2) . .
C21 Fe2 C17 157.90(19) . .
C21 Fe2 C18 159.24(17) . .
C21 Fe2 C22 40.70(19) . .
C21 Fe2 C23 68.3(2) . .
C21 Fe2 C24 69.1(2) . .
C22 Fe2 C16 157.1(2) . .
C22 Fe2 C17 160.8(2) . .
C22 Fe2 C23 39.8(2) . .
C23 Fe2 C17 125.8(2) . .
C24 Fe2 C16 124.79(18) . .
C24 Fe2 C17 109.43(19) . .
C24 Fe2 C22 67.8(2) . .
C24 Fe2 C23 40.31(17) . .
Pr1 O1 Pr1 104.45(9) . 2_766
C1 O1 Pr1 87.9(2) . 2_766
C1 O1 Pr1 167.6(3) . .
C1 O2 Pr1 101.7(2) . 2_766
C7 O3 Pr1 142.5(3) . .
C7 O4 H4 109.5 . .
C13 O5 Pr1 135.2(2) . .
C13 O6 Pr1 140.6(2) . 2_766
C19 O8 Pr1 129.7(3) . 2_666
C25 N1 Pr1 119.6(3) . .
C25 N1 C29 118.4(3) . .
C29 N1 Pr1 122.0(3) . .
C30 N2 Pr1 120.4(3) . .
C34 N2 Pr1 122.5(3) . .
C34 N2 C30 117.0(4) . .
O1 C1 Pr1 67.6(2) . 2_766
O1 C1 C2 118.9(3) . .
O2 C1 Pr1 54.5(2) . 2_766
O2 C1 O1 121.5(4) . .
O2 C1 C2 119.5(3) . .
C2 C1 Pr1 168.6(2) . 2_766
C1 C2 Fe1 124.8(3) . .
C3 C2 Fe1 69.8(2) . .
C3 C2 C1 126.3(4) . .
C6 C2 Fe1 69.7(2) . .
C6 C2 C1 126.4(3) . .
C6 C2 C3 107.3(3) . .
Fe1 C3 H3 126.0 . .
C2 C3 Fe1 68.9(2) . .
C2 C3 H3 126.1 . .
C4 C3 Fe1 70.6(2) . .
C4 C3 C2 107.9(4) . .
C4 C3 H3 126.1 . .
Fe1 C4 H4A 127.0 . .
C3 C4 Fe1 69.1(2) . .
C3 C4 H4A 126.0 . .
C3 C4 C5 108.1(4) . .
C5 C4 Fe1 69.6(2) . .
C5 C4 H4A 126.0 . .
Fe1 C5 H5 126.5 . .
C4 C5 Fe1 70.2(2) . .
C4 C5 H5 125.6 . .
C6 C5 Fe1 69.3(2) . .
C6 C5 C4 108.8(4) . .
C6 C5 H5 125.6 . .
Fe1 C6 H6 126.0 . .
C2 C6 Fe1 69.1(2) . .
C2 C6 H6 126.0 . .
C5 C6 Fe1 70.5(2) . .
C5 C6 C2 108.0(4) . .
C5 C6 H6 126.0 . .
O3 C7 O4 123.6(4) . .
O3 C7 C8 121.6(4) . .
O4 C7 C8 114.8(4) . .
C7 C8 Fe1 121.6(3) . .
C9 C8 Fe1 70.0(2) . .
C9 C8 C7 127.0(4) . .
C12 C8 Fe1 69.3(2) . .
C12 C8 C7 125.0(4) . .
C12 C8 C9 107.7(4) . .
Fe1 C9 H9 126.0 . .
C8 C9 Fe1 68.9(2) . .
C8 C9 H9 126.2 . .
C10 C9 Fe1 70.4(2) . .
C10 C9 C8 107.6(4) . .
C10 C9 H9 126.2 . .
Fe1 C10 H10 126.6 . .
C9 C10 Fe1 69.5(2) . .
C9 C10 H10 125.6 . .
C9 C10 C11 108.8(4) . .
C11 C10 Fe1 69.8(2) . .
C11 C10 H10 125.6 . .
Fe1 C11 H11 127.0 . .
C10 C11 Fe1 69.9(2) . .
C10 C11 H11 126.0 . .
C12 C11 Fe1 68.6(2) . .
C12 C11 C10 108.0(4) . .
C12 C11 H11 126.0 . .
Fe1 C12 H12 125.1 . .
C8 C12 Fe1 69.6(2) . .
C8 C12 H12 126.0 . .
C11 C12 Fe1 70.9(2) . .
C11 C12 C8 107.9(4) . .
C11 C12 H12 126.0 . .
O5 C13 C14 116.6(3) . .
O6 C13 O5 126.7(3) . .
O6 C13 C14 116.7(3) . .
C13 C14 Fe2 120.8(3) . .
C15 C14 Fe2 69.8(2) . .
C15 C14 C13 127.8(4) . .
C18 C14 Fe2 69.7(2) . .
C18 C14 C13 124.9(4) . .
C18 C14 C15 107.0(3) . .
Fe2 C15 H15 126.8 . .
C14 C15 Fe2 69.0(2) . .
C14 C15 H15 126.0 . .
C16 C15 Fe2 69.8(2) . .
C16 C15 C14 108.0(4) . .
C16 C15 H15 126.0 . .
Fe2 C16 H16 125.7 . .
C15 C16 Fe2 69.6(2) . .
C15 C16 H16 125.9 . .
C17 C16 Fe2 70.4(3) . .
C17 C16 C15 108.2(4) . .
C17 C16 H16 125.9 . .
Fe2 C17 H17 127.3 . .
C16 C17 Fe2 69.4(3) . .
C16 C17 H17 125.7 . .
C18 C17 Fe2 69.1(2) . .
C18 C17 C16 108.5(4) . .
C18 C17 H17 125.7 . .
Fe2 C18 H18 126.0 . .
C14 C18 Fe2 69.1(2) . .
C14 C18 H18 125.8 . .
C17 C18 Fe2 70.7(3) . .
C17 C18 C14 108.3(4) . .
C17 C18 H18 125.8 . .
O7 C19 C20 115.6(4) . .
O8 C19 O7 124.5(4) . .
O8 C19 C20 119.8(4) . .
C19 C20 Fe2 121.5(3) . .
C21 C20 Fe2 69.6(2) . .
C21 C20 C19 126.7(4) . .
C21 C20 C24 107.5(4) . .
C24 C20 Fe2 69.9(2) . .
C24 C20 C19 125.6(4) . .
Fe2 C21 H21 125.9 . .
C20 C21 Fe2 69.1(2) . .
C20 C21 H21 126.5 . .
C22 C21 Fe2 70.1(3) . .
C22 C21 C20 107.1(4) . .
C22 C21 H21 126.5 . .
Fe2 C22 H22 126.7 . .
C21 C22 Fe2 69.2(3) . .
C21 C22 H22 125.5 . .
C23 C22 Fe2 70.2(3) . .
C23 C22 C21 109.0(4) . .
C23 C22 H22 125.5 . .
Fe2 C23 H23 126.5 . .
C22 C23 Fe2 69.9(3) . .
C22 C23 H23 125.6 . .
C22 C23 C24 108.8(4) . .
C24 C23 Fe2 69.6(2) . .
C24 C23 H23 125.6 . .
Fe2 C24 H24 126.5 . .
C20 C24 Fe2 68.8(2) . .
C20 C24 H24 126.2 . .
C23 C24 Fe2 70.1(3) . .
C23 C24 C20 107.5(4) . .
C23 C24 H24 126.2 . .
N1 C25 H25 118.2 . .
N1 C25 C26 123.6(4) . .
C26 C25 H25 118.2 . .
C25 C26 H26 120.8 . .
C27 C26 C25 118.4(5) . .
C27 C26 H26 120.8 . .
C26 C27 H27 119.9 . .
C26 C27 C28 120.3(4) . .
C28 C27 H27 119.9 . .
C27 C28 C29 118.1(4) . .
C27 C28 C35 123.3(4) . .
C29 C28 C35 118.6(5) . .
N1 C29 C28 121.3(4) . .
N1 C29 C30 118.8(3) . .
C28 C29 C30 119.9(4) . .
N2 C30 C29 117.9(3) . .
N2 C30 C31 122.7(4) . .
C31 C30 C29 119.4(4) . .
C30 C31 C36 119.4(5) . .
C32 C31 C30 117.0(4) . .
C32 C31 C36 123.6(4) . .
C31 C32 H32 119.6 . .
C33 C32 C31 120.7(4) . .
C33 C32 H32 119.6 . .
C32 C33 H33 121.1 . .
C32 C33 C34 117.8(5) . .
C34 C33 H33 121.1 . .
N2 C34 C33 124.8(4) . .
N2 C34 H34 117.6 . .
C33 C34 H34 117.6 . .
C28 C35 H35 119.3 . .
C36 C35 C28 121.3(4) . .
C36 C35 H35 119.3 . .
C31 C36 H36 119.4 . .
C35 C36 C31 121.2(5) . .
C35 C36 H36 119.4 . .

loop_
_geom_bond_atom_site_label_1
_geom_bond_atom_site_label_2
_geom_bond_distance
_geom_bond_site_symmetry_2
Pr1 Pr1 4.1393(5) 2_766
Pr1 O1 2.821(3) 2_766
Pr1 O1 2.406(3) .
Pr1 O2 2.536(3) 2_766
Pr1 O3 2.524(3) .
Pr1 O5 2.424(3) .
Pr1 O6 2.439(2) 2_766
Pr1 O8 2.509(3) 2_666
Pr1 N1 2.668(3) .
Pr1 N2 2.726(3) .
Pr1 C1 3.050(4) 2_766
Fe1 C2 2.034(4) .
Fe1 C3 2.046(4) .
Fe1 C4 2.066(4) .
Fe1 C5 2.058(4) .
Fe1 C6 2.042(4) .
Fe1 C8 2.034(4) .
Fe1 C9 2.048(4) .
Fe1 C10 2.060(4) .
Fe1 C11 2.059(4) .
Fe1 C12 2.030(4) .
Fe2 C14 2.030(4) .
Fe2 C15 2.042(4) .
Fe2 C16 2.045(4) .
Fe2 C17 2.059(5) .
Fe2 C18 2.038(4) .
Fe2 C20 2.026(4) .
Fe2 C21 2.033(5) .
Fe2 C22 2.045(5) .
Fe2 C23 2.049(5) .
Fe2 C24 2.042(4) .
O1 Pr1 2.821(3) 2_766
O1 C1 1.266(4) .
O2 Pr1 2.536(3) 2_766
O2 C1 1.257(4) .
O3 C7 1.235(5) .
O4 H4 0.8200 .
O4 C7 1.294(5) .
O5 C13 1.264(4) .
O6 Pr1 2.439(2) 2_766
O6 C13 1.253(4) .
O7 C19 1.277(5) .
O8 Pr1 2.509(3) 2_666
O8 C19 1.266(5) .
N1 C25 1.325(5) .
N1 C29 1.365(5) .
N2 C30 1.366(5) .
N2 C34 1.323(5) .
C1 Pr1 3.050(4) 2_766
C1 C2 1.475(5) .
C2 C3 1.437(5) .
C2 C6 1.435(5) .
C3 H3 0.9300 .
C3 C4 1.418(6) .
C4 H4A 0.9300 .
C4 C5 1.419(6) .
C5 H5 0.9300 .
C5 C6 1.409(6) .
C6 H6 0.9300 .
C7 C8 1.466(5) .
C8 C9 1.433(5) .
C8 C12 1.425(5) .
C9 H9 0.9300 .
C9 C10 1.408(6) .
C10 H10 0.9300 .
C10 C11 1.417(6) .
C11 H11 0.9300 .
C11 C12 1.415(6) .
C12 H12 0.9300 .
C13 C14 1.493(5) .
C14 C15 1.433(5) .
C14 C18 1.431(5) .
C15 H15 0.9300 .
C15 C16 1.419(6) .
C16 H16 0.9300 .
C16 C17 1.411(6) .
C17 H17 0.9300 .
C17 C18 1.409(6) .
C18 H18 0.9300 .
C19 C20 1.476(6) .
C20 C21 1.432(6) .
C20 C24 1.435(6) .
C21 H21 0.9300 .
C21 C22 1.418(6) .
C22 H22 0.9300 .
C22 C23 1.395(7) .
C23 H23 0.9300 .
C23 C24 1.409(6) .
C24 H24 0.9300 .
C25 H25 0.9300 .
C25 C26 1.398(6) .
C26 H26 0.9300 .
C26 C27 1.363(7) .
C27 H27 0.9300 .
C27 C28 1.394(7) .
C28 C29 1.414(5) .
C28 C35 1.439(7) .
C29 C30 1.437(6) .
C30 C31 1.412(6) .
C31 C32 1.399(7) .
C31 C36 1.425(7) .
C32 H32 0.9300 .
C32 C33 1.365(7) .
C33 H33 0.9300 .
C33 C34 1.394(6) .
C34 H34 0.9300 .
C35 H35 0.9300 .
C35 C36 1.348(7) .
C36 H36 0.9300 .
